data_4306070
loop_
_publ_author_name
'S\'onia A. Carabineiro'
'Ronan M. Bellabarba'
'Pedro T. Gomes'
'Sofia I. Pascu'
'Lu\'is F. Veiros'
'Cristina Freire'
'Laura C. J. Pereira'
'Rui T. Henriques'
'M. Concei\,c\~ao Oliveira'
'John E. Warren'

_publ_section_title
;
Synthesis, Structure and Magnetic Behavior of Five-Coordinate
Bis(iminopyrrolyl) Complexes of Cobalt(II) containing PMe3 and THF Ligands
;
_journal_name_full 'Inorganic Chemistry'
_journal_page_first 8896
_journal_page_last 8911
_journal_paper_doi 10.1021/ic800992f
_journal_volume 47
_journal_year 2008
_chemical_formula_moiety 'C39 H55 Co1 N4 P1'
_chemical_formula_sum 'C39 H55 Co N4 P'
_chemical_formula_weight 669.80
_space_group_IT_number 15
_symmetry_cell_setting monoclinic
_symmetry_space_group_name_Hall '-C 2yc'
_symmetry_space_group_name_H-M 'C 1 2/c 1'
_atom_sites_solution_hydrogens geom
_atom_sites_solution_primary direct
_audit_creation_date 07-10-13
_audit_creation_method CRYSTALS_ver_12.80
_cell_angle_alpha 90
_cell_angle_beta 101.147(3)
_cell_angle_gamma 90
_cell_formula_units_Z 4
_cell_length_a 15.9200(8)
_cell_length_b 11.1660(7)
_cell_length_c 21.0200(12)
_cell_measurement_reflns_used 6303
_cell_measurement_temperature 150
_cell_measurement_theta_max 28
_cell_measurement_theta_min 0
_cell_volume 3666.1(4)
_computing_cell_refinement 'Bruker SMART'
_computing_data_collection 'Bruker SMART'
_computing_data_reduction 'Bruker SAINT'
_computing_molecular_graphics 'CAMERON (Watkin et al., 1996)'
_computing_publication_material 'CRYSTALS (Betteridge et al., 2003)'
_computing_structure_refinement 'CRYSTALS (Betteridge et al., 2003)'
_computing_structure_solution 'SIR92 (Altomare et al., 1994)'
_diffrn_ambient_temperature 150
_diffrn_measured_fraction_theta_full 0.998
_diffrn_measured_fraction_theta_max 0.996
_diffrn_measurement_device_type 'CCD area detector'
_diffrn_measurement_method 'phi and omega scans'
_diffrn_radiation_monochromator graphite
_diffrn_radiation_type 'Mo K\a'
_diffrn_radiation_wavelength 0.71069
_diffrn_reflns_av_R_equivalents 0.034
_diffrn_reflns_limit_h_max 19
_diffrn_reflns_limit_h_min -14
_diffrn_reflns_limit_k_max 13
_diffrn_reflns_limit_k_min 0
_diffrn_reflns_limit_l_max 26
_diffrn_reflns_limit_l_min -26
_diffrn_reflns_number 6303
_diffrn_reflns_theta_full 25.000
_diffrn_reflns_theta_max 26.420
_diffrn_reflns_theta_min 1.975
_diffrn_standards_number 0
_exptl_absorpt_coefficient_mu 0.543
_exptl_absorpt_correction_T_max 1.0000
_exptl_absorpt_correction_T_min 1.0000
_exptl_absorpt_correction_type multi-scan
_exptl_crystal_colour red-orange
_exptl_crystal_density_diffrn 1.213
_exptl_crystal_description block
_exptl_crystal_F_000 1436
_exptl_crystal_size_max 0.15
_exptl_crystal_size_mid 0.05
_exptl_crystal_size_min 0.05
_refine_diff_density_max 1.36
_refine_diff_density_min -0.97
_refine_ls_extinction_method None
_refine_ls_goodness_of_fit_ref 1.1304
_refine_ls_hydrogen_treatment noref
_refine_ls_matrix_type full
_refine_ls_number_parameters 218
_refine_ls_number_reflns 3649
_refine_ls_number_restraints 27
_refine_ls_R_factor_all 0.0993
_refine_ls_R_factor_gt 0.0597
_refine_ls_shift/su_max 0.017424
_refine_ls_structure_factor_coef F
_refine_ls_weighting_details
;
 Method, part 1, Chebychev polynomial, (Watkin, 1994, Prince, 1982) 
 [weight] = 1.0/[A~0~*T~0~(x)+A~1~*T~1~(x) ... +A~n-1~]*T~n-1~(x)] 
 where A~i~ are the Chebychev coefficients listed below and x= Fcalc/Fmax 
 Method = Robust Weighting (Prince, 1982) 
 W = [weight] * [1-(deltaF/6*sigmaF)^2^]^2^ 
 A~i~ are: 
 3.75 1.26 3.12 1.12 
;
_refine_ls_weighting_scheme calc
_refine_ls_wR_factor_all 0.0648
_refine_ls_wR_factor_gt 0.0563
_refine_ls_wR_factor_ref 0.0563
_reflns_limit_h_max 19
_reflns_limit_h_min -14
_reflns_limit_k_max 13
_reflns_limit_k_min 0
_reflns_limit_l_max 26
_reflns_limit_l_min -26
_reflns_number_gt 3649
_reflns_number_total 6303
_reflns_threshold_expression I>3.00u(I)
_oxford_refine_ls_scale 0.3216(8)
_oxford_structure_analysis_title 'compound_3b_sac156m in C2/c'
_cod_data_source_file ic800992f_si_002_3.cif
_cod_data_source_block compound_3b_CRYSTALS_cif
_cod_depositor_comments
;
The following automatic conversions were performed:
'_symmetry_cell_setting' value 'Monoclinic' changed to 'monoclinic'
according to '/home/saulius/struct/CIF-dictionaries/cif_core.dic'
dictionary named 'cif_core.dic' version 2.4.1 from 2010-06-29.

Automatic conversion script
Id: cif_fix_enum 1527 2010-12-29 10:47:43Z saulius 
;
_cod_original_sg_symbol_H-M 'C 1 2/c 1 '
_cod_original_formula_sum 'C39 H55 Co1 N4 P1'
_cod_database_code 4306070

loop_
_symmetry_equiv_pos_as_xyz
x,y,z
-x,-y,-z
x+1/2,y+1/2,z
-x+1/2,-y+1/2,-z
-x,y,-z+1/2
x,-y,z+1/2
-x+1/2,y+1/2,-z+1/2
x+1/2,-y+1/2,z+1/2

loop_
_atom_site_label
_atom_site_type_symbol
_atom_site_fract_x
_atom_site_fract_y
_atom_site_fract_z
_atom_site_U_iso_or_equiv
_atom_site_occupancy
_atom_site_adp_type
_atom_site_refinement_flags_posn
_atom_site_refinement_flags_adp
_atom_site_refinement_flags_occupancy
_atom_site_disorder_assembly
_atom_site_disorder_group
_atom_site_attached_hydrogens
Co1 Co 1.0000 0.12868(5) 0.2500 0.0239 1.0000 Uani S T . . . .
N1 N 1.09470(15) 0.1337(2) 0.20699(10) 0.0320 1.0000 Uani . . . . . .
N2 N 1.09151(16) 0.1851(2) 0.32721(10) 0.0299 1.0000 Uani . . . . . .
P1 P 1.0000 -0.07181(12) 0.2500 0.0599 1.0000 Uani DS TU . . . .
C1 C 1.1143(2) 0.1070(3) 0.14860(13) 0.0418 1.0000 Uani . . . . . .
C2 C 1.2005(2) 0.1199(5) 0.14993(16) 0.0630 1.0000 Uani . . . . . .
C3 C 1.2375(2) 0.1555(5) 0.21208(16) 0.0677 1.0000 Uani . . . . . .
C4 C 1.1708(2) 0.1644(3) 0.24691(14) 0.0400 1.0000 Uani . . . . . .
C5 C 1.1663(2) 0.1983(3) 0.31134(14) 0.0379 1.0000 Uani . . . . . .
C6 C 1.2444(2) 0.2509(4) 0.35401(16) 0.0582 1.0000 Uani . . . . . .
C13 C 1.0788(2) 0.2151(3) 0.39094(13) 0.0328 1.0000 Uani . . . . . .
C14 C 1.0297(2) 0.3140(3) 0.39846(14) 0.0401 1.0000 Uani . . . . . .
C15 C 1.0107(3) 0.3386(3) 0.45988(16) 0.0486 1.0000 Uani . . . . . .
C16 C 1.0425(3) 0.2663(4) 0.51201(16) 0.0517 1.0000 Uani . . . . . .
C17 C 1.0914(2) 0.1688(4) 0.50417(14) 0.0480 1.0000 Uani . . . . . .
C18 C 1.1120(2) 0.1404(3) 0.44461(13) 0.0401 1.0000 Uani . . . . . .
C25 C 1.1672(2) 0.0314(4) 0.44020(15) 0.0501 1.0000 Uani . . . . . .
C26 C 1.1283(4) -0.0812(5) 0.4588(2) 0.0809 1.0000 Uani . . . . . .
C27 C 1.2567(3) 0.0406(5) 0.4844(2) 0.0837 1.0000 Uani . . . . . .
C28 C 0.9975(3) 0.3987(3) 0.34293(16) 0.0483 1.0000 Uani . . . . . .
C29 C 1.0620(4) 0.4997(3) 0.3423(2) 0.0750 1.0000 Uani . . . . . .
C30 C 0.9080(3) 0.4453(4) 0.3415(2) 0.0697 1.0000 Uani . . . . . .
C37 C 0.8898(3) -0.1227(6) 0.2202(3) 0.0711 0.5000 Uani D U . 1 . .
C38 C 1.0267(5) -0.1607(6) 0.3218(3) 0.0765 0.5000 Uani D U . 1 . .
C39 C 1.0537(5) -0.1539(5) 0.1957(3) 0.0649 0.5000 Uani D U . 1 . .
H11 H 1.0715 0.0851 0.1114 0.0658 1.0000 Uiso . . . . . .
H304 H 1.2302 0.1038 0.1154 0.0887 1.0000 Uiso . . . . . .
H31 H 1.2972 0.1735 0.2280 0.1024 1.0000 Uiso . . . . . .
H61 H 1.2916 0.1967 0.3580 0.1019 1.0000 Uiso . . . . . .
H62 H 1.2311 0.2649 0.3961 0.1017 1.0000 Uiso . . . . . .
H63 H 1.2596 0.3264 0.3352 0.1019 1.0000 Uiso . . . . . .
H151 H 0.9761 0.4088 0.4650 0.0762 1.0000 Uiso . . . . . .
H161 H 1.0298 0.2827 0.5540 0.0761 1.0000 Uiso . . . . . .
H171 H 1.1118 0.1192 0.5416 0.0680 1.0000 Uiso . . . . . .
H251 H 1.1735 0.0207 0.3942 0.0730 1.0000 Uiso . . . . . .
H261 H 1.1706 -0.1453 0.4580 0.1506 1.0000 Uiso . . . . . .
H262 H 1.1196 -0.0723 0.5045 0.1501 1.0000 Uiso . . . . . .
H263 H 1.0739 -0.0984 0.4295 0.1504 1.0000 Uiso . . . . . .
H271 H 1.2855 -0.0409 0.4832 0.1436 1.0000 Uiso . . . . . .
H272 H 1.2915 0.1020 0.4700 0.1440 1.0000 Uiso . . . . . .
H273 H 1.2512 0.0560 0.5282 0.1436 1.0000 Uiso . . . . . .
H281 H 0.9928 0.3483 0.3024 0.0733 1.0000 Uiso . . . . . .
H291 H 1.0427 0.5549 0.3067 0.1378 1.0000 Uiso . . . . . .
H292 H 1.1181 0.4693 0.3392 0.1383 1.0000 Uiso . . . . . .
H293 H 1.0682 0.5478 0.3825 0.1377 1.0000 Uiso . . . . . .
H301 H 0.8902 0.4946 0.3029 0.1307 1.0000 Uiso . . . . . .
H302 H 0.9044 0.4925 0.3790 0.1312 1.0000 Uiso . . . . . .
H303 H 0.8670 0.3804 0.3394 0.1309 1.0000 Uiso . . . . . .
H371 H 0.8494 -0.0813 0.2458 0.0794 0.5000 Uiso . . . 1 . .
H372 H 0.8842 -0.2097 0.2242 0.0794 0.5000 Uiso . . . 1 . .
H373 H 0.8700 -0.0979 0.1732 0.0794 0.5000 Uiso . . . 1 . .
H381 H 1.0008 -0.1263 0.3596 0.0795 0.5000 Uiso . . . 1 . .
H382 H 1.0910 -0.1652 0.3394 0.0795 0.5000 Uiso . . . 1 . .
H383 H 1.0052 -0.2461 0.3158 0.0795 0.5000 Uiso . . . 1 . .
H391 H 1.1183 -0.1384 0.2053 0.0784 0.5000 Uiso . . . 1 . .
H392 H 1.0464 -0.2441 0.1998 0.0784 0.5000 Uiso . . . 1 . .
H393 H 1.0322 -0.1323 0.1488 0.0784 0.5000 Uiso . . . 1 . .

loop_
_atom_site_aniso_label
_atom_site_aniso_U_11
_atom_site_aniso_U_22
_atom_site_aniso_U_33
_atom_site_aniso_U_23
_atom_site_aniso_U_13
_atom_site_aniso_U_12
Co1 0.0267(3) 0.0255(3) 0.0183(3) 0.0000 0.0015(2) 0.0000
N1 0.0328(14) 0.0402(14) 0.0223(11) 0.0006(12) 0.0034(9) 0.0035(13)
N2 0.0314(15) 0.0364(13) 0.0205(11) 0.0002(10) 0.0011(10) -0.0055(12)
P1 0.0963(13) 0.0314(7) 0.0560(9) 0.0000 0.0243(8) 0.0000
C1 0.043(2) 0.061(2) 0.0209(13) -0.0056(14) 0.0051(12) 0.0130(17)
C2 0.039(2) 0.121(4) 0.0324(16) -0.002(2) 0.0154(14) 0.016(2)
C3 0.033(2) 0.135(5) 0.0362(18) -0.003(2) 0.0110(14) -0.003(2)
C4 0.0320(19) 0.061(2) 0.0264(15) -0.0003(13) 0.0044(13) -0.0009(15)
C5 0.0326(19) 0.056(2) 0.0239(14) 0.0021(14) 0.0013(13) -0.0093(16)
C6 0.037(2) 0.104(3) 0.0325(17) -0.0069(19) 0.0037(15) -0.025(2)
C13 0.0347(18) 0.0437(19) 0.0188(13) -0.0042(12) 0.0024(12) -0.0135(14)
C14 0.049(2) 0.0436(18) 0.0283(15) -0.0099(14) 0.0094(14) -0.0141(17)
C15 0.062(3) 0.050(2) 0.0370(17) -0.0130(15) 0.0159(16) -0.0164(17)
C16 0.061(3) 0.070(3) 0.0280(16) -0.0149(17) 0.0182(16) -0.020(2)
C17 0.053(2) 0.067(3) 0.0222(15) 0.0008(15) 0.0033(14) -0.0188(18)
C18 0.0383(19) 0.056(2) 0.0247(14) 0.0012(15) 0.0029(12) -0.0094(17)
C25 0.048(2) 0.073(2) 0.0276(15) 0.0118(18) 0.0038(14) 0.003(2)
C26 0.084(4) 0.087(3) 0.071(3) -0.001(2) 0.015(3) -0.018(3)
C27 0.059(3) 0.120(4) 0.063(3) 0.026(3) -0.012(2) 0.015(3)
C28 0.076(3) 0.032(2) 0.0382(18) -0.0074(13) 0.0121(17) -0.0016(16)
C29 0.113(4) 0.044(3) 0.072(3) 0.0027(18) 0.025(3) -0.017(2)
C30 0.087(3) 0.065(3) 0.058(2) -0.0064(19) 0.016(2) 0.027(2)
C37 0.100(4) 0.045(3) 0.071(4) 0.006(3) 0.021(3) -0.012(3)
C38 0.116(5) 0.041(4) 0.069(3) 0.008(3) 0.010(4) -0.001(3)
C39 0.093(4) 0.036(3) 0.068(4) -0.007(3) 0.023(3) 0.005(3)

loop_
_atom_type_symbol
_atom_type_scat_dispersion_real
_atom_type_scat_dispersion_imag
_atom_type_scat_Cromer_Mann_a1
_atom_type_scat_Cromer_Mann_b1
_atom_type_scat_Cromer_Mann_a2
_atom_type_scat_Cromer_Mann_b2
_atom_type_scat_Cromer_Mann_a3
_atom_type_scat_Cromer_Mann_b3
_atom_type_scat_Cromer_Mann_a4
_atom_type_scat_Cromer_Mann_b4
_atom_type_scat_Cromer_Mann_c
_atom_type_scat_source
C 0.0033 0.0016 2.3100 20.8439 1.0200 10.2075 1.5886 0.5687 0.8650 51.6512 0.2156 'International Tables Vol C 4.2.6.8 and 6.1.1.4'
H 0.0000 0.0000 0.4930 10.5109 0.3229 26.1257 0.1402 3.1424 0.0408 57.7998 0.0030 'International Tables Vol C 4.2.6.8 and 6.1.1.4'
N 0.0061 0.0033 12.2126 0.0057 3.1322 9.8933 2.0125 28.9975 1.1663 0.5826 -11.5290 'International Tables Vol C 4.2.6.8 and 6.1.1.4'
P 0.1023 0.0942 6.4345 1.9067 4.1791 27.1570 1.7800 0.5260 1.4908 68.1645 1.1149 'International Tables Vol C 4.2.6.8 and 6.1.1.4'
Co 0.3494 0.9721 12.2841 4.2791 7.3409 0.2784 4.0034 13.5359 2.3488 71.1692 1.0118 'International Tables Vol C 4.2.6.8 and 6.1.1.4'

loop_
_geom_angle_atom_site_label_1
_geom_angle_site_symmetry_1
_geom_angle_atom_site_label_2
_geom_angle_site_symmetry_2
_geom_angle_atom_site_label_3
_geom_angle_site_symmetry_3
_geom_angle
_geom_angle_publ_flag
N2 5_755 Co1 . N1 5_755 81.99(10) yes
N2 5_755 Co1 . N1 . 96.96(10) yes
N1 5_755 Co1 . N1 . 176.62(17) yes
N2 5_755 Co1 . N2 . 144.38(15) yes
N1 5_755 Co1 . N2 . 96.96(10) yes
N1 . Co1 . N2 . 81.99(10) yes
N2 5_755 Co1 . P1 . 107.81(8) yes
N1 5_755 Co1 . P1 . 91.69(9) yes
N1 . Co1 . P1 . 91.69(9) yes
N2 . Co1 . P1 . 107.81(8) yes
Co1 . N1 . C1 . 139.9(2) yes
Co1 . N1 . C4 . 113.74(18) yes
C1 . N1 . C4 . 106.1(3) yes
Co1 . N2 . C5 . 111.98(18) yes
Co1 . N2 . C13 . 127.0(2) yes
C5 . N2 . C13 . 120.9(2) yes
C37 5_755 P1 . C39 5_755 99.56(18) yes
C37 5_755 P1 . C38 5_755 99.88(18) yes
C39 5_755 P1 . C38 5_755 100.78(18) yes
C37 5_755 P1 . Co1 . 108.0(2) yes
C39 5_755 P1 . Co1 . 120.6(2) yes
C38 5_755 P1 . Co1 . 123.8(2) yes
C37 5_755 P1 . C37 . 143.9(4) yes
C39 5_755 P1 . C37 . 61.3(3) yes
C38 5_755 P1 . C37 . 59.0(3) yes
Co1 . P1 . C37 . 108.0(2) yes
C37 5_755 P1 . C38 . 59.0(3) yes
C39 5_755 P1 . C38 . 41.2(3) yes
C38 5_755 P1 . C38 . 112.5(4) yes
Co1 . P1 . C38 . 123.8(2) yes
C37 . P1 . C38 . 99.88(18) yes
C37 5_755 P1 . C39 . 61.3(3) yes
C39 5_755 P1 . C39 . 118.9(4) yes
C38 5_755 P1 . C39 . 41.2(3) yes
Co1 . P1 . C39 . 120.6(2) yes
C37 . P1 . C39 . 99.56(18) yes
C38 . P1 . C39 . 100.78(18) yes
N1 . C1 . C2 . 111.2(3) yes
N1 . C1 . H11 . 122.7 no
C2 . C1 . H11 . 126.1 no
C1 . C2 . C3 . 106.9(3) yes
C1 . C2 . H304 . 127.1 no
C3 . C2 . H304 . 125.9 no
C2 . C3 . C4 . 106.5(3) yes
C2 . C3 . H31 . 126.7 no
C4 . C3 . H31 . 126.7 no
C3 . C4 . N1 . 109.2(3) yes
C3 . C4 . C5 . 134.3(3) yes
N1 . C4 . C5 . 116.5(3) yes
C4 . C5 . N2 . 115.5(3) yes
C4 . C5 . C6 . 118.9(3) yes
N2 . C5 . C6 . 125.5(3) yes
C5 . C6 . H61 . 110.5 no
C5 . C6 . H62 . 108.0 no
H61 . C6 . H62 . 109.3 no
C5 . C6 . H63 . 109.6 no
H61 . C6 . H63 . 109.1 no
H62 . C6 . H63 . 110.3 no
N2 . C13 . C14 . 118.7(3) yes
N2 . C13 . C18 . 120.5(3) yes
C14 . C13 . C18 . 120.7(3) yes
C13 . C14 . C15 . 119.2(3) yes
C13 . C14 . C28 . 121.8(3) yes
C15 . C14 . C28 . 119.0(3) yes
C14 . C15 . C16 . 120.3(4) yes
C14 . C15 . H151 . 118.9 no
C16 . C15 . H151 . 120.8 no
C15 . C16 . C17 . 120.1(3) yes
C15 . C16 . H161 . 120.7 no
C17 . C16 . H161 . 119.3 no
C16 . C17 . C18 . 121.9(3) yes
C16 . C17 . H171 . 118.0 no
C18 . C17 . H171 . 120.1 no
C13 . C18 . C17 . 117.7(3) yes
C13 . C18 . C25 . 123.6(3) yes
C17 . C18 . C25 . 118.6(3) yes
C18 . C25 . C26 . 112.8(3) yes
C18 . C25 . C27 . 112.9(4) yes
C26 . C25 . C27 . 106.3(4) yes
C18 . C25 . H251 . 108.9 no
C26 . C25 . H251 . 106.1 no
C27 . C25 . H251 . 109.7 no
C25 . C26 . H261 . 106.8 no
C25 . C26 . H262 . 108.1 no
H261 . C26 . H262 . 108.1 no
C25 . C26 . H263 . 111.3 no
H261 . C26 . H263 . 111.7 no
H262 . C26 . H263 . 110.6 no
C25 . C27 . H271 . 107.0 no
C25 . C27 . H272 . 112.1 no
H271 . C27 . H272 . 109.6 no
C25 . C27 . H273 . 110.1 no
H271 . C27 . H273 . 108.1 no
H272 . C27 . H273 . 109.7 no
C14 . C28 . C29 . 109.9(3) yes
C14 . C28 . C30 . 114.1(3) yes
C29 . C28 . C30 . 112.2(3) yes
C14 . C28 . H281 . 105.2 no
C29 . C28 . H281 . 110.1 no
C30 . C28 . H281 . 105.1 no
C28 . C29 . H291 . 111.2 no
C28 . C29 . H292 . 111.9 no
H291 . C29 . H292 . 109.2 no
C28 . C29 . H293 . 110.4 no
H291 . C29 . H293 . 106.1 no
H292 . C29 . H293 . 107.8 no
C28 . C30 . H301 . 109.3 no
C28 . C30 . H302 . 112.3 no
H301 . C30 . H302 . 108.7 no
C28 . C30 . H303 . 111.5 no
H301 . C30 . H303 . 107.3 no
H302 . C30 . H303 . 107.6 no
P1 . C37 . C38 5_755 59.2(2) yes
P1 . C37 . C39 5_755 58.5(2) yes
C38 5_755 C37 . C39 5_755 99.0(5) yes
P1 . C37 . H371 . 109.7 no
C38 5_755 C37 . H371 . 166.1 no
C39 5_755 C37 . H371 . 79.8 no
P1 . C37 . H372 . 112.0 no
C38 5_755 C37 . H372 . 84.0 no
C39 5_755 C37 . H372 . 76.6 no
H371 . C37 . H372 . 109.0 no
P1 . C37 . H373 . 110.1 no
C38 5_755 C37 . H373 . 72.8 no
C39 5_755 C37 . H373 . 168.6 no
H371 . C37 . H373 . 106.3 no
H372 . C37 . H373 . 109.7 no
P1 . C38 . H393 5_755 101.3 no
P1 . C38 . C37 5_755 61.9(2) yes
H393 5_755 C38 . C37 5_755 151.6 no
P1 . C38 . C39 5_755 70.0(3) yes
H393 5_755 C38 . C39 5_755 47.1 no
C37 5_755 C38 . C39 5_755 130.7(4) yes
P1 . C38 . H381 . 112.1 no
H393 5_755 C38 . H381 . 24.0 no
C37 5_755 C38 . H381 . 137.3 no
C39 5_755 C38 . H381 . 70.8 no
P1 . C38 . H382 . 113.1 no
H393 5_755 C38 . H382 . 128.6 no
C37 5_755 C38 . H382 . 53.1 no
C39 5_755 C38 . H382 . 175.7 no
H381 . C38 . H382 . 105.0 no
P1 . C38 . H383 . 113.5 no
H393 5_755 C38 . H383 . 91.9 no
C37 5_755 C38 . H383 . 115.4 no
C39 5_755 C38 . H383 . 73.8 no
H381 . C38 . H383 . 105.6 no
H382 . C38 . H383 . 106.9 no
P1 . C39 . C38 5_755 68.7(3) yes
P1 . C39 . C37 5_755 60.2(2) yes
P1 . C39 . H391 . 111.8 no
P1 . C39 . H392 . 111.9 no
H391 . C39 . H392 . 106.1 no
P1 . C39 . H393 . 112.6 no

loop_
_geom_bond_atom_site_label_1
_geom_bond_site_symmetry_1
_geom_bond_atom_site_label_2
_geom_bond_site_symmetry_2
_geom_bond_distance
_geom_bond_publ_flag
Co1 . N2 5_755 2.059(2) yes
Co1 . N1 5_755 1.903(2) yes
Co1 . N1 . 1.903(2) yes
Co1 . N2 . 2.059(2) yes
Co1 . P1 . 2.2387(15) yes
N1 . C1 . 1.357(4) yes
N1 . C4 . 1.377(4) yes
N2 . C5 . 1.305(4) yes
N2 . C13 . 1.432(4) yes
P1 . C37 5_755 1.835(5) yes
P1 . C39 5_755 1.803(4) yes
P1 . C38 5_755 1.787(4) yes
P1 . C37 . 1.835(5) yes
P1 . C38 . 1.787(4) yes
P1 . C39 . 1.803(4) yes
C1 . C2 . 1.374(5) yes
C1 . H11 . 0.965 no
C2 . C3 . 1.384(5) yes
C2 . H304 . 0.958 no
C3 . C4 . 1.405(5) yes
C3 . H31 . 0.966 no
C4 . C5 . 1.422(4) yes
C5 . C6 . 1.505(5) yes
C6 . H61 . 0.957 no
C6 . H62 . 0.960 no
C6 . H63 . 0.981 no
C13 . C14 . 1.381(5) yes
C13 . C18 . 1.420(4) yes
C14 . C15 . 1.409(4) yes
C14 . C28 . 1.512(5) yes
C15 . C16 . 1.376(5) yes
C15 . H151 . 0.976 no
C16 . C17 . 1.367(6) yes
C16 . H161 . 0.960 no
C17 . C18 . 1.391(5) yes
C17 . H171 . 0.966 no
C18 . C25 . 1.515(6) yes
C25 . C26 . 1.487(6) yes
C25 . C27 . 1.546(5) yes
C25 . H251 . 0.998 no
C26 . H261 . 0.985 no
C26 . H262 . 1.001 no
C26 . H263 . 0.981 no
C27 . H271 . 1.021 no
C27 . H272 . 0.968 no
C27 . H273 . 0.957 no
C28 . C29 . 1.528(6) yes
C28 . C30 . 1.512(6) yes
C28 . H281 . 1.012 no
C29 . H291 . 0.973 no
C29 . H292 . 0.969 no
C29 . H293 . 0.990 no
C30 . H301 . 0.976 no
C30 . H302 . 0.959 no
C30 . H303 . 0.971 no
C37 . H371 . 1.025 no
C37 . H372 . 0.981 no
C37 . H373 . 1.017 no
C38 . H381 . 1.038 no
C38 . H382 . 1.021 no
C38 . H383 . 1.012 no
C39 . H391 . 1.024 no
C39 . H392 . 1.020 no
C39 . H393 . 1.009 no
